data_2009621
loop_
_publ_author_name
'Gainsford, G.J.'
'Woolhouse, A.D.'

_publ_section_title
;
 2-<i>n</i>-Propylthiete sulfone
;
_journal_issue 4
_journal_name_full 'Acta Crystallographica Section C'
_journal_page_first 606
_journal_page_last 607
_journal_paper_doi 10.1107/S0108270193008947
_journal_volume 50
_journal_year 1994
_chemical_formula_sum 'C6 H10 O2 S'
_chemical_formula_weight 146.2
_space_group_IT_number 62
_space_group_name_Hall '-P 2ac 2n'
_space_group_name_H-M_alt 'P n m a'
_symmetry_cell_setting orthorhombic
_symmetry_space_group_name_Hall '-P 2ac 2n'
_symmetry_space_group_name_H-M 'P n m a'
_atom_type_scat_source
; Ibers & Hamilton (1974) for non-H atoms and Stewart, Davidson
& Simpson (1965) for H atoms
;
_cell_angle_alpha 90.
_cell_angle_beta 90.
_cell_angle_gamma 90.
_cell_formula_units_Z 4
_cell_length_a 12.463(3)
_cell_length_b 7.7459(17)
_cell_length_c 7.6212(16)
_cell_measurement_reflns_used 24
_cell_measurement_temperature 291(2)
_cell_measurement_theta_max 32
_cell_measurement_theta_min 23
_cell_volume 735.7(3)
_diffrn_measurement_device 'Nonius CAD-4'
_diffrn_measurement_method \w/2\q
_diffrn_radiation_type MoK\a~1~
_diffrn_radiation_wavelength 0.70930
_diffrn_reflns_limit_h_max 15
_diffrn_reflns_limit_h_min 0
_diffrn_reflns_limit_k_max 9
_diffrn_reflns_limit_k_min 0
_diffrn_reflns_limit_l_max 9
_diffrn_reflns_limit_l_min 0
_diffrn_reflns_number 778
_diffrn_reflns_theta_max 26
_diffrn_standards_decay_% +-1.5
_diffrn_standards_interval_count 100
_diffrn_standards_number 3
_exptl_absorpt_coefficient_mu 0.35
_exptl_absorpt_correction_type none
_exptl_crystal_colour colorless
_exptl_crystal_density_diffrn 1.32
_exptl_crystal_description tabular
_exptl_crystal_size_max 0.46
_exptl_crystal_size_mid 0.45
_exptl_crystal_size_min 0.27
_refine_diff_density_max 0.36
_refine_diff_density_min -0.36
_refine_ls_extinction_coef 9.5(7)
_refine_ls_extinction_method secondary
_refine_ls_goodness_of_fit_obs 1.627
_refine_ls_number_parameters 75
_refine_ls_number_reflns 673
_refine_ls_R_factor_obs 0.035
_refine_ls_shift/esd_max 0.007
_refine_ls_structure_factor_coef F
_refine_ls_weighting_details 'w = 1/[\s^2^(F~o~) + 0.0006|F~o~|^2^]^2^'
_refine_ls_weighting_scheme calc
_refine_ls_wR_factor_obs 0.046
_reflns_number_observed 673
_reflns_number_total 778
_reflns_observed_criterion I>2.5\s(I)
_cod_data_source_file hl1038.cif
_cod_data_source_block hl1038_structure_1_of_1
_cod_depositor_comments
;
The following automatic conversions were performed:

'_refine_ls_weighting_scheme' value '1/[\s^2^(F~o~) +
0.0006|F~o~|^2^]^2^' was changed to 'calc'. New tag
'_refine_ls_weighting_details' was created. The value of the new tag
was set to 'w = 1/[\s^2^(F~o~) + 0.0006|F~o~|^2^]^2^'.

Automatic conversion script
Id: cif_fix_values 3143 2015-03-26 13:38:13Z robertas 
;
_cod_original_cell_volume 753.8(3)
_cod_original_formula_sum 'C6 H10 O2 S1'
_cod_database_code 2009621

loop_
_space_group_symop_id
_space_group_symop_operation_xyz
1 x,y,z
2 -x+1/2,-y,z+1/2
3 x+1/2,-y+1/2,-z+1/2
4 -x,y+1/2,-z
5 -x,-y,-z
6 x+1/2,y,-z+1/2
7 -x+1/2,y+1/2,z+1/2
8 x,-y+1/2,z

loop_
_atom_site_label
_atom_site_fract_x
_atom_site_fract_y
_atom_site_fract_z
S(1) .75523(4) .75 .20624(6)
O(1) .69648(10) .59241(19) .18034(15)
C(1) .83801(19) .75 .3999(3)
C(2) .9304(2) .75 .2727(3)
C(3) .88562(16) .75 .1150(3)
C(4) .92161(18) .75 -.0706(3)
C(5) 1.04349(19) .75 -.0885(3)
C(6) 1.0792(3) .75 -.2792(4)
H(1) .8284(14) .649(2) .467(3)
H(2) 1.001(3) .75 .300(3)
H(4) .8951(13) .655(2) -.130(2)
H(5) 1.0715(17) .654(2) -.029(3)
H(61) 1.157(4) .75 -.270(5)
H(62) 1.0534(19) .655(3) -.342(3)

loop_
_geom_angle_atom_site_label_1
_geom_angle_atom_site_label_2
_geom_angle_atom_site_label_3
_geom_angle
_geom_angle_publ_flag
O(1) S(1) O(1) 116.30(10) yes
O(1) S(1) C(1) 113.90(10) yes
O(1) S(1) C(3) 114.50(10) yes
C(1) S(1) C(3) 78.20(10) yes
S(1) C(1) C(2) 84.9(2) yes
S(1) C(1) H(1) 112.0(10) yes
C(2) C(1) H(1) 117.0(10) yes
H(1) C(1) H(1) 112(2) yes
C(1) C(2) C(3) 105.2(2) yes
C(1) C(2) H(2) 127(2) yes
C(3) C(2) H(2) 128(2) yes
S(1) C(3) C(2) 91.7(2) yes
S(1) C(3) C(4) 130.8(2) yes
C(2) C(3) C(4) 137.5(2) yes
C(3) C(4) C(5) 112.7(2) yes
C(3) C(4) H(4) 111.0(10) yes
C(5) C(4) H(4) 108.0(10) yes
H(4) C(4) H(4) 106(2) yes
C(4) C(5) C(6) 112.1(2) yes
C(4) C(5) H(5) 109.0(10) yes
C(6) C(5) H(5) 111.0(10) yes
H(5) C(5) H(5) 105(2) yes
C(5) C(6) H(61) 103(3) yes
C(5) C(6) H(62) 113.0(10) yes
H(61) C(6) H(62) 112(2) yes
H(62) C(6) H(62) 104(2) yes

loop_
_geom_bond_atom_site_label_1
_geom_bond_atom_site_label_2
_geom_bond_distance
_geom_bond_publ_flag
S(1) O(1) 1.4370(10) yes
S(1) C(1) 1.800(2) yes
S(1) C(3) 1.768(2) yes
C(1) C(2) 1.505(3) yes
C(1) H(1) 0.94(2) yes
C(2) C(3) 1.325(3) yes
C(2) H(2) 0.91(3) yes
C(3) C(4) 1.484(3) yes
C(4) C(5) 1.525(3) yes
C(4) H(4) 0.93(2) yes
C(5) C(6) 1.520(4) yes
C(5) H(5) 0.94(2) yes
C(6) H(61) 0.98(5) yes
C(6) H(62) 0.94(2) yes

loop_
_geom_torsion_atom_site_label_1
_geom_torsion_atom_site_label_2
_geom_torsion_atom_site_label_3
_geom_torsion_atom_site_label_4
_geom_torsion
_geom_torsion_publ_flag
O(1) S(1) C(1) C(2) 111.80(10) yes
C(3) S(1) C(1) C(2) 0 yes
O(1) S(1) C(3) C(4) 69.00(10) yes
C(1) S(1) C(3) C(4) 180 yes
C(1) C(2) C(3) S(1) 0 yes
S(1) C(3) C(4) C(5) 180 yes
C(3) C(4) C(5) C(6) 180 yes
O(1) S(1) C(3) C(2) -111.00(10) yes
C(1) S(1) C(3) C(2) 0 yes
S(1) C(1) C(2) C(3) 0 yes
C(1) C(2) C(3) C(4) 180 yes
C(2) C(3) C(4) C(5) 0 yes
